data_1546994
loop_
_publ_author_name
'Guo, Guiyu'
'Wan, Saihong'
'Si, Xiaodong'
'Jiang, Qijian'
'Jia, Yuanyuan'
'Yang, Luo'
'Zhou, Wang'

_publ_section_title
;
 From Simple to Complex: Rhodium(III)-Catalyzed C-C Bond Cleavage and C-H
 Bond Functionalization for the Synthesis of
 3a,8b-Dihydro-1H-cyclopenta[b]benzofuran-1-ones.
;
_journal_issue 19
_journal_name_full 'Organic letters'
_journal_page_first 5026
_journal_page_last 5029
_journal_paper_doi 10.1021/acs.orglett.7b02052
_journal_volume 19
_journal_year 2017
_chemical_formula_sum 'C31 H24 O2'
_chemical_formula_weight 428.50
_chemical_name_systematic
; 
 ? 
;
_space_group_IT_number 14
_symmetry_cell_setting monoclinic
_symmetry_space_group_name_Hall '-P 2yn'
_symmetry_space_group_name_H-M 'P 1 21/n 1'
_atom_sites_solution_hydrogens geom
_atom_sites_solution_primary direct
_atom_sites_solution_secondary difmap
_audit_creation_method SHELXL-97
_cell_angle_alpha 90.00
_cell_angle_beta 103.579(2)
_cell_angle_gamma 90.00
_cell_formula_units_Z 4
_cell_length_a 9.6575(10)
_cell_length_b 16.1093(16)
_cell_length_c 15.3346(16)
_cell_measurement_temperature 296(2)
_cell_volume 2319.0(4)
_computing_structure_refinement 'SHELXL-97 (Sheldrick, 1997)'
_computing_structure_solution 'SHELXS-97 (Sheldrick, 1990)'
_diffrn_ambient_temperature 296(2)
_diffrn_measured_fraction_theta_full 0.997
_diffrn_measured_fraction_theta_max 0.997
_diffrn_measurement_device_type bruker-CCD
_diffrn_radiation_monochromator graphite
_diffrn_radiation_source 'fine-focus sealed tube'
_diffrn_radiation_type MoK\a
_diffrn_radiation_wavelength 0.71073
_diffrn_reflns_av_R_equivalents 0.0253
_diffrn_reflns_av_sigmaI/netI 0.0250
_diffrn_reflns_limit_h_max 11
_diffrn_reflns_limit_h_min -11
_diffrn_reflns_limit_k_max 19
_diffrn_reflns_limit_k_min -16
_diffrn_reflns_limit_l_max 18
_diffrn_reflns_limit_l_min -14
_diffrn_reflns_number 12877
_diffrn_reflns_theta_full 25.30
_diffrn_reflns_theta_max 25.30
_diffrn_reflns_theta_min 1.86
_exptl_absorpt_coefficient_mu 0.075
_exptl_absorpt_correction_T_max 0.9836
_exptl_absorpt_correction_T_min 0.9792
_exptl_absorpt_correction_type multi-scan
_exptl_absorpt_process_details sadabs
_exptl_crystal_colour white
_exptl_crystal_density_diffrn 1.227
_exptl_crystal_density_method 'not measured'
_exptl_crystal_description needle
_exptl_crystal_F_000 904
_exptl_crystal_size_max 0.28
_exptl_crystal_size_mid 0.26
_exptl_crystal_size_min 0.22
_refine_diff_density_max 0.123
_refine_diff_density_min -0.132
_refine_diff_density_rms 0.027
_refine_ls_extinction_method none
_refine_ls_goodness_of_fit_ref 1.001
_refine_ls_hydrogen_treatment mixed
_refine_ls_matrix_type full
_refine_ls_number_parameters 421
_refine_ls_number_reflns 4217
_refine_ls_number_restraints 0
_refine_ls_restrained_S_all 1.001
_refine_ls_R_factor_all 0.0541
_refine_ls_R_factor_gt 0.0385
_refine_ls_shift/su_max 0.001
_refine_ls_shift/su_mean 0.000
_refine_ls_structure_factor_coef Fsqd
_refine_ls_weighting_details 'calc w=1/[\s^2^(Fo^2^)+(0.0620P)^2^+0.2654P] where P=(Fo^2^+2Fc^2^)/3'
_refine_ls_weighting_scheme calc
_refine_ls_wR_factor_gt 0.1020
_refine_ls_wR_factor_ref 0.1140
_reflns_number_gt 3223
_reflns_number_total 4217
_reflns_threshold_expression >2sigma(I)
_cod_data_source_file ol7b02052_si_004.cif
_cod_data_source_block 1
_cod_depositor_comments 'Adding full bibliography for 1546992--1546994.cif.'
_cod_original_sg_symbol_H-M P21/n
_cod_database_code 1546994

loop_
_symmetry_equiv_pos_as_xyz
'x, y, z'
'-x+1/2, y+1/2, -z+1/2'
'-x, -y, -z'
'x-1/2, -y-1/2, z-1/2'

loop_
_atom_site_label
_atom_site_type_symbol
_atom_site_fract_x
_atom_site_fract_y
_atom_site_fract_z
_atom_site_U_iso_or_equiv
_atom_site_adp_type
_atom_site_occupancy
_atom_site_symmetry_multiplicity
_atom_site_calc_flag
_atom_site_refinement_flags
_atom_site_disorder_assembly
_atom_site_disorder_group
C1 C 0.76282(15) 0.16994(9) 0.72727(10) 0.0501(3) Uani 1 1 d . A .
C2 C 0.68480(17) 0.16670(10) 0.79177(11) 0.0602(4) Uani 1 1 d . . .
H2A H 0.5897 0.1828 0.7792 0.072 Uiso 1 1 calc R . .
C3 C 0.7536(2) 0.13859(11) 0.87561(12) 0.0713(5) Uani 1 1 d . . .
H3A H 0.7038 0.1352 0.9206 0.086 Uiso 1 1 calc R . .
C4 C 0.8948(2) 0.11538(12) 0.89396(12) 0.0754(5) Uani 1 1 d . . .
H4A H 0.9391 0.0971 0.9512 0.090 Uiso 1 1 calc R . .
C5 C 0.97183(18) 0.11885(11) 0.82818(11) 0.0642(4) Uani 1 1 d . . .
H5A H 1.0671 0.1030 0.8407 0.077 Uiso 1 1 calc R . .
C6 C 0.90388(15) 0.14638(9) 0.74363(10) 0.0510(4) Uani 1 1 d . A .
C7 C 0.95685(14) 0.15410(9) 0.65867(10) 0.0496(3) Uani 1 1 d . . .
C8 C 1.0846(18) 0.2091(15) 0.6657(14) 0.050(7) Uani 0.47(4) 1 d P A 1
C8A C 1.0845(13) 0.2130(13) 0.6655(13) 0.050(6) Uani 0.53(4) 1 d P A 2
C9 C 1.114(4) 0.275(2) 0.724(2) 0.067(7) Uani 0.47(4) 1 d P A 1
H9A H 1.0555 0.2844 0.7635 0.080 Uiso 0.47(4) 1 calc PR A 1
C9A C 1.102(3) 0.2802(15) 0.7228(17) 0.048(3) Uani 0.53(4) 1 d P A 2
H9AA H 1.0372 0.2893 0.7578 0.057 Uiso 0.53(4) 1 calc PR A 2
C10 C 1.228(3) 0.3272(16) 0.7272(13) 0.062(4) Uani 0.47(4) 1 d P A 1
H10A H 1.2478 0.3700 0.7689 0.074 Uiso 0.47(4) 1 calc PR A 1
C10A C 1.216(3) 0.3343(15) 0.7294(12) 0.067(4) Uani 0.53(4) 1 d P A 2
H10B H 1.2216 0.3814 0.7650 0.080 Uiso 0.53(4) 1 calc PR A 2
C11 C 1.313(4) 0.3152(19) 0.667(3) 0.069(6) Uani 0.50 1 d P A 1
C11A C 1.320(4) 0.319(2) 0.684(3) 0.069(6) Uani 0.50 1 d P A 2
H11A H 1.4006 0.3523 0.6916 0.082 Uiso 0.50 1 calc PR A 2
C12 C 1.285(3) 0.250(2) 0.608(3) 0.079(5) Uani 0.47(4) 1 d P A 1
H12A H 1.3367 0.2445 0.5642 0.094 Uiso 0.47(4) 1 calc PR A 1
C12A C 1.302(2) 0.2526(18) 0.626(2) 0.077(5) Uani 0.53(4) 1 d P A 2
H12B H 1.3730 0.2395 0.5963 0.093 Uiso 0.53(4) 1 calc PR A 2
C13 C 1.180(4) 0.193(3) 0.613(2) 0.070(5) Uani 0.47(4) 1 d P A 1
H13A H 1.1741 0.1432 0.5816 0.084 Uiso 0.47(4) 1 calc PR A 1
C13A C 1.179(4) 0.205(2) 0.6102(15) 0.067(5) Uani 0.53(4) 1 d P A 2
H13B H 1.1598 0.1672 0.5628 0.080 Uiso 0.53(4) 1 calc PR A 2
C14 C 1.4435(5) 0.3690(3) 0.6771(4) 0.1050(19) Uani 0.511(5) 1 d P A 1
H14A H 1.5187 0.3373 0.6619 0.157 Uiso 0.511(5) 1 calc PR A 1
H14B H 1.4734 0.3879 0.7380 0.157 Uiso 0.511(5) 1 calc PR A 1
H14C H 1.4216 0.4159 0.6378 0.157 Uiso 0.511(5) 1 calc PR A 1
C15 C 0.98328(16) 0.06551(10) 0.62805(11) 0.0587(4) Uani 1 1 d . A .
C16 C 0.86342(16) 0.04126(10) 0.55758(11) 0.0602(4) Uani 1 1 d . . .
H16A H 0.8541 -0.0110 0.5310 0.072 Uiso 1 1 calc R A .
C17 C 0.76657(15) 0.10193(9) 0.53422(10) 0.0492(3) Uani 1 1 d . A .
C18 C 0.633(5) 0.091(3) 0.463(3) 0.047(6) Uani 0.52(5) 1 d P A 1
C18A C 0.626(6) 0.100(4) 0.471(4) 0.048(7) Uani 0.48(5) 1 d P A 2
C19 C 0.606(3) 0.024(2) 0.406(3) 0.066(4) Uani 0.52(5) 1 d P A 1
H19A H 0.6756 -0.0171 0.4102 0.079 Uiso 0.52(5) 1 calc PR A 1
C19A C 0.598(4) 0.033(3) 0.414(3) 0.069(6) Uani 0.48(5) 1 d P A 2
H19B H 0.6664 -0.0087 0.4175 0.083 Uiso 0.48(5) 1 calc PR A 2
C20 C 0.479(6) 0.015(3) 0.345(4) 0.079(5) Uani 0.52(5) 1 d P A 1
H20A H 0.4624 -0.0318 0.3084 0.095 Uiso 0.52(5) 1 calc PR A 1
C20A C 0.470(6) 0.026(3) 0.352(5) 0.080(6) Uani 0.48(5) 1 d P A 2
H20B H 0.4528 -0.0193 0.3135 0.096 Uiso 0.48(5) 1 calc PR A 2
C21 C 0.375(5) 0.074(3) 0.335(3) 0.067(6) Uani 0.50 1 d P A 1
H21A H 0.2880 0.0682 0.2939 0.080 Uiso 0.50 1 calc PR A 1
C21A C 0.367(4) 0.086(3) 0.348(3) 0.070(7) Uani 0.50 1 d P A 2
C22 C 0.402(4) 0.144(2) 0.389(2) 0.064(4) Uani 0.52(5) 1 d P A 1
H22A H 0.3369 0.1872 0.3805 0.076 Uiso 0.52(5) 1 calc PR A 1
C22A C 0.393(4) 0.152(2) 0.405(2) 0.067(4) Uani 0.48(5) 1 d P A 2
H22B H 0.3203 0.1898 0.4062 0.080 Uiso 0.48(5) 1 calc PR A 2
C23 C 0.524(2) 0.1487(17) 0.4565(15) 0.068(5) Uani 0.52(5) 1 d P A 1
H23A H 0.5334 0.1913 0.4984 0.082 Uiso 0.52(5) 1 calc PR A 1
C23A C 0.5264(19) 0.1628(17) 0.4601(13) 0.047(3) Uani 0.48(5) 1 d P A 2
H23B H 0.5494 0.2127 0.4906 0.057 Uiso 0.48(5) 1 calc PR A 2
C24A C 0.2329(5) 0.0769(4) 0.2766(3) 0.098(2) Uani 0.489(5) 1 d P A 2
H24A H 0.2382 0.0281 0.2416 0.147 Uiso 0.489(5) 1 calc PR A 2
H24B H 0.2205 0.1249 0.2384 0.147 Uiso 0.489(5) 1 calc PR A 2
H24C H 0.1535 0.0722 0.3041 0.147 Uiso 0.489(5) 1 calc PR A 2
C25 C 0.81371(14) 0.18035(8) 0.58866(9) 0.0468(3) Uani 1 1 d . A .
C26 C 0.82484(14) 0.25577(9) 0.53249(10) 0.0493(3) Uani 1 1 d . . .
C27 C 0.85990(15) 0.24832(10) 0.45060(11) 0.0592(4) Uani 1 1 d . A .
H27A H 0.8749 0.1959 0.4291 0.071 Uiso 1 1 calc R . .
C28 C 0.87304(17) 0.31750(12) 0.40009(13) 0.0717(5) Uani 1 1 d . . .
H28A H 0.8956 0.3106 0.3448 0.086 Uiso 1 1 calc R A .
C29 C 0.85371(17) 0.39603(12) 0.42933(15) 0.0764(6) Uani 1 1 d . A .
C30 C 0.8179(2) 0.40346(11) 0.51063(16) 0.0819(6) Uani 1 1 d . . .
H30A H 0.8030 0.4561 0.5316 0.098 Uiso 1 1 calc R A .
C31 C 0.80348(19) 0.33466(10) 0.56225(12) 0.0688(5) Uani 1 1 d . A .
H31A H 0.7793 0.3417 0.6170 0.083 Uiso 1 1 calc R . .
C32 C 0.8670(2) 0.47124(15) 0.37224(19) 0.1167(9) Uani 1 1 d . . .
H32A H 0.9616 0.4736 0.3626 0.175 Uiso 1 1 calc R A .
H32B H 0.8484 0.5207 0.4025 0.175 Uiso 1 1 calc R . .
H32C H 0.7994 0.4669 0.3155 0.175 Uiso 1 1 calc R . .
O1 O 1.08722(13) 0.02371(8) 0.66139(9) 0.0804(4) Uani 1 1 d . . .
O2 O 0.70907(10) 0.19761(6) 0.64163(6) 0.0545(3) Uani 1 1 d . . .

loop_
_atom_site_aniso_label
_atom_site_aniso_U_11
_atom_site_aniso_U_22
_atom_site_aniso_U_33
_atom_site_aniso_U_23
_atom_site_aniso_U_13
_atom_site_aniso_U_12
C1 0.0537(8) 0.0513(8) 0.0486(8) -0.0083(6) 0.0184(7) -0.0046(6)
C2 0.0586(8) 0.0690(10) 0.0589(10) -0.0120(8) 0.0255(8) -0.0106(7)
C3 0.0810(12) 0.0826(12) 0.0586(10) -0.0057(9) 0.0332(9) -0.0215(9)
C4 0.0878(12) 0.0868(12) 0.0517(10) 0.0094(9) 0.0168(9) -0.0144(10)
C5 0.0628(9) 0.0721(10) 0.0576(10) 0.0080(8) 0.0136(8) -0.0020(8)
C6 0.0534(8) 0.0518(8) 0.0502(8) -0.0007(6) 0.0174(7) -0.0023(6)
C7 0.0487(8) 0.0536(8) 0.0494(8) -0.0005(6) 0.0174(6) 0.0060(7)
C8 0.062(10) 0.051(9) 0.043(10) 0.002(6) 0.022(7) 0.016(6)
C8A 0.033(6) 0.061(9) 0.057(10) 0.004(7) 0.014(5) 0.002(5)
C9 0.065(8) 0.078(13) 0.064(9) 0.001(7) 0.028(6) 0.011(6)
C9A 0.051(4) 0.043(5) 0.053(6) 0.004(4) 0.023(4) 0.003(4)
C10 0.061(7) 0.058(6) 0.062(6) -0.010(5) 0.008(5) -0.002(5)
C10A 0.074(8) 0.059(5) 0.074(6) 0.016(5) 0.029(4) -0.001(5)
C11 0.065(12) 0.077(8) 0.070(12) 0.016(8) 0.027(10) -0.007(6)
C11A 0.046(6) 0.080(6) 0.076(14) 0.001(6) 0.007(6) -0.006(4)
C12 0.076(9) 0.095(7) 0.073(8) -0.014(5) 0.034(7) 0.000(6)
C12A 0.049(3) 0.105(8) 0.089(12) -0.006(7) 0.038(5) -0.007(4)
C13 0.061(7) 0.069(7) 0.089(8) -0.008(5) 0.035(5) 0.003(5)
C13A 0.066(7) 0.075(10) 0.068(6) -0.013(4) 0.034(4) 0.000(5)
C14 0.091(3) 0.088(3) 0.152(5) -0.017(3) 0.061(3) -0.031(2)
C15 0.0611(9) 0.0562(9) 0.0640(10) 0.0034(7) 0.0248(8) 0.0134(7)
C16 0.0696(9) 0.0474(8) 0.0679(10) -0.0071(7) 0.0248(8) 0.0043(7)
C17 0.0556(8) 0.0471(8) 0.0508(8) -0.0030(6) 0.0244(7) 0.0003(6)
C18 0.051(7) 0.042(9) 0.055(15) 0.001(10) 0.025(9) 0.002(6)
C18A 0.063(16) 0.044(11) 0.042(4) -0.013(5) 0.024(7) -0.014(10)
C19 0.065(6) 0.058(7) 0.080(6) -0.028(5) 0.026(5) -0.016(6)
C19A 0.073(7) 0.059(9) 0.080(11) -0.017(8) 0.026(6) 0.003(5)
C20 0.082(7) 0.073(9) 0.082(11) -0.028(6) 0.021(6) -0.027(7)
C20A 0.091(11) 0.073(12) 0.075(9) -0.028(9) 0.016(8) -0.022(8)
C21 0.077(9) 0.075(10) 0.046(6) 0.003(8) 0.012(4) -0.027(6)
C21A 0.066(6) 0.080(11) 0.061(16) 0.004(9) 0.010(7) -0.022(6)
C22 0.066(5) 0.066(8) 0.058(9) 0.008(7) 0.012(5) 0.002(5)
C22A 0.070(6) 0.070(6) 0.059(9) -0.003(5) 0.014(5) 0.001(4)
C23 0.082(7) 0.050(8) 0.072(6) -0.008(4) 0.016(4) 0.004(4)
C23A 0.050(5) 0.040(5) 0.051(5) 0.000(3) 0.009(3) -0.003(3)
C24A 0.102(3) 0.106(4) 0.069(3) 0.024(2) -0.014(2) -0.050(3)
C25 0.0485(7) 0.0493(8) 0.0461(8) -0.0051(6) 0.0183(6) 0.0054(6)
C26 0.0474(7) 0.0461(8) 0.0528(8) -0.0024(6) 0.0087(6) 0.0005(6)
C27 0.0589(9) 0.0585(9) 0.0644(10) 0.0008(7) 0.0229(8) -0.0049(7)
C28 0.0591(9) 0.0847(13) 0.0725(11) 0.0158(10) 0.0178(8) -0.0145(8)
C29 0.0548(9) 0.0693(12) 0.0924(14) 0.0243(10) -0.0084(9) -0.0154(8)
C30 0.0887(13) 0.0468(9) 0.0982(16) 0.0001(9) -0.0021(12) 0.0021(8)
C31 0.0846(11) 0.0522(9) 0.0663(11) -0.0052(8) 0.0112(9) 0.0087(8)
C32 0.0939(14) 0.0926(16) 0.147(2) 0.0565(15) -0.0049(14) -0.0250(12)
O1 0.0756(7) 0.0716(8) 0.0925(9) 0.0044(7) 0.0170(7) 0.0291(6)
O2 0.0513(5) 0.0666(6) 0.0491(6) -0.0050(5) 0.0190(4) 0.0117(5)

loop_
_atom_type_symbol
_atom_type_description
_atom_type_scat_dispersion_real
_atom_type_scat_dispersion_imag
_atom_type_scat_source
C C 0.0033 0.0016 'International Tables Vol C Tables 4.2.6.8 and 6.1.1.4'
H H 0.0000 0.0000 'International Tables Vol C Tables 4.2.6.8 and 6.1.1.4'
O O 0.0106 0.0060 'International Tables Vol C Tables 4.2.6.8 and 6.1.1.4'

loop_
_geom_angle_atom_site_label_1
_geom_angle_atom_site_label_2
_geom_angle_atom_site_label_3
_geom_angle
O2 C1 C2 123.58(13)
O2 C1 C6 113.58(12)
C2 C1 C6 122.83(14)
C3 C2 C1 117.21(15)
C3 C2 H2A 121.4
C1 C2 H2A 121.4
C4 C3 C2 121.13(16)
C4 C3 H3A 119.4
C2 C3 H3A 119.4
C3 C4 C5 120.96(16)
C3 C4 H4A 119.5
C5 C4 H4A 119.5
C6 C5 C4 118.51(16)
C6 C5 H5A 120.7
C4 C5 H5A 120.7
C1 C6 C5 119.36(14)
C1 C6 C7 109.88(12)
C5 C6 C7 130.74(13)
C8 C7 C6 115.1(8)
C8 C7 C8A 1.9(16)
C6 C7 C8A 114.8(7)
C8 C7 C15 112.1(8)
C6 C7 C15 107.45(12)
C8A C7 C15 113.8(7)
C8 C7 C25 117.3(9)
C6 C7 C25 100.75(10)
C8A C7 C25 115.8(7)
C15 C7 C25 102.68(11)
C9 C8 C13 117(3)
C9 C8 C7 122.9(18)
C13 C8 C7 120(2)
C9A C8A C13A 117(2)
C9A C8A C7 120.4(15)
C13A C8A C7 122(2)
C8 C9 C10 122(3)
C8 C9 H9A 118.9
C10 C9 H9A 118.9
C8A C9A C10A 121(2)
C8A C9A H9AA 119.3
C10A C9A H9AA 119.3
C9 C10 C11 119(3)
C9 C10 H10A 120.4
C11 C10 H10A 120.4
C11A C10A C9A 121(3)
C11A C10A H10B 119.7
C9A C10A H10B 119.7
C12 C11 C10 120(3)
C12 C11 C14 122(3)
C10 C11 C14 118(3)
C12A C11A C10A 118(3)
C12A C11A H11A 121.0
C10A C11A H11A 121.0
C11 C12 C13 120(3)
C11 C12 H12A 119.9
C13 C12 H12A 119.9
C11A C12A C13A 121(2)
C11A C12A H12B 119.4
C13A C12A H12B 119.4
C8 C13 C12 120(3)
C8 C13 H13A 119.9
C12 C13 H13A 119.9
C12A C13A C8A 120(2)
C12A C13A H13B 120.0
C8A C13A H13B 120.0
O1 C15 C16 127.13(15)
O1 C15 C7 124.28(15)
C16 C15 C7 108.56(12)
C17 C16 C15 112.95(14)
C17 C16 H16A 123.5
C15 C16 H16A 123.5
C16 C17 C18A 130(2)
C16 C17 C18 123(2)
C18A C17 C18 8(4)
C16 C17 C25 110.96(13)
C18A C17 C25 119(2)
C18 C17 C25 126(2)
C19 C18 C23 117(4)
C19 C18 C17 124(4)
C23 C18 C17 119(4)
C23A C18A C19A 118(4)
C23A C18A C17 125(4)
C19A C18A C17 117(4)
C20 C19 C18 121(4)
C20 C19 H19A 119.3
C18 C19 H19A 119.3
C20A C19A C18A 120(4)
C20A C19A H19B 119.8
C18A C19A H19B 119.8
C21 C20 C19 121(5)
C21 C20 H20A 119.3
C19 C20 H20A 119.3
C21A C20A C19A 120(5)
C21A C20A H20B 119.8
C19A C20A H20B 119.8
C20 C21 C22 118(4)
C20 C21 H21A 121.0
C22 C21 H21A 121.0
C22A C21A C20A 120(4)
C22A C21A C24A 122(3)
C20A C21A C24A 118(4)
C23 C22 C21 121(3)
C23 C22 H22A 119.7
C21 C22 H22A 119.7
C21A C22A C23A 120(3)
C21A C22A H22B 120.2
C23A C22A H22B 120.2
C22 C23 C18 121(3)
C22 C23 H23A 119.4
C18 C23 H23A 119.4
C18A C23A C22A 120(3)
C18A C23A H23B 119.8
C22A C23A H23B 119.8
C21A C24A H24A 109.5
C21A C24A H24B 109.5
H24A C24A H24B 109.5
C21A C24A H24C 109.5
H24A C24A H24C 109.5
H24B C24A H24C 109.5
O2 C25 C26 108.36(11)
O2 C25 C17 107.76(11)
C26 C25 C17 114.04(11)
O2 C25 C7 106.19(10)
C26 C25 C7 115.55(11)
C17 C25 C7 104.43(11)
C27 C26 C31 117.89(14)
C27 C26 C25 121.01(13)
C31 C26 C25 121.08(14)
C28 C27 C26 120.99(16)
C28 C27 H27A 119.5
C26 C27 H27A 119.5
C29 C28 C27 121.65(18)
C29 C28 H28A 119.2
C27 C28 H28A 119.2
C28 C29 C30 117.38(16)
C28 C29 C32 120.8(2)
C30 C29 C32 121.8(2)
C29 C30 C31 121.87(17)
C29 C30 H30A 119.1
C31 C30 H30A 119.1
C26 C31 C30 120.21(18)
C26 C31 H31A 119.9
C30 C31 H31A 119.9
C29 C32 H32A 109.5
C29 C32 H32B 109.5
H32A C32 H32B 109.5
C29 C32 H32C 109.5
H32A C32 H32C 109.5
H32B C32 H32C 109.5
C1 O2 C25 108.35(10)

loop_
_geom_bond_atom_site_label_1
_geom_bond_atom_site_label_2
_geom_bond_distance
C1 O2 1.3685(17)
C1 C2 1.378(2)
C1 C6 1.379(2)
C2 C3 1.378(2)
C2 H2A 0.9300
C3 C4 1.378(3)
C3 H3A 0.9300
C4 C5 1.388(2)
C4 H4A 0.9300
C5 C6 1.382(2)
C5 H5A 0.9300
C6 C7 1.512(2)
C7 C8 1.502(19)
C7 C8A 1.539(15)
C7 C15 1.542(2)
C7 C25 1.5954(19)
C8 C9 1.38(4)
C8 C13 1.38(4)
C8A C9A 1.38(4)
C8A C13A 1.39(3)
C9 C10 1.38(4)
C9 H9A 0.9300
C9A C10A 1.38(3)
C9A H9AA 0.9300
C10 C11 1.38(5)
C10 H10A 0.9300
C10A C11A 1.38(4)
C10A H10B 0.9300
C11 C12 1.37(6)
C11 C14 1.51(3)
C11A C12A 1.37(5)
C11A H11A 0.9300
C12 C13 1.39(6)
C12 H12A 0.9300
C12A C13A 1.39(5)
C12A H12B 0.9300
C13 H13A 0.9300
C13A H13B 0.9300
C14 H14A 0.9600
C14 H14B 0.9600
C14 H14C 0.9600
C15 O1 1.2171(18)
C15 C16 1.440(2)
C16 C17 1.342(2)
C16 H16A 0.9300
C17 C18A 1.47(5)
C17 C18 1.49(5)
C17 C25 1.5237(19)
C18 C19 1.38(7)
C18 C23 1.39(6)
C18A C23A 1.38(6)
C18A C19A 1.38(7)
C19 C20 1.37(7)
C19 H19A 0.9300
C19A C20A 1.37(8)
C19A H19B 0.9300
C20 C21 1.37(7)
C20 H20A 0.9300
C20A C21A 1.37(7)
C20A H20B 0.9300
C21 C22 1.38(6)
C21 H21A 0.9300
C21A C22A 1.37(6)
C21A C24A 1.49(5)
C22 C23 1.37(4)
C22 H22A 0.9300
C22A C23A 1.38(5)
C22A H22B 0.9300
C23 H23A 0.9300
C23A H23B 0.9300
C24A H24A 0.9600
C24A H24B 0.9600
C24A H24C 0.9600
C25 O2 1.4642(16)
C25 C26 1.508(2)
C26 C27 1.380(2)
C26 C31 1.382(2)
C27 C28 1.380(2)
C27 H27A 0.9300
C28 C29 1.370(3)
C28 H28A 0.9300
C29 C30 1.375(3)
C29 C32 1.518(3)
C30 C31 1.388(3)
C30 H30A 0.9300
C31 H31A 0.9300
C32 H32A 0.9600
C32 H32B 0.9600
C32 H32C 0.9600

loop_
_geom_torsion_atom_site_label_1
_geom_torsion_atom_site_label_2
_geom_torsion_atom_site_label_3
_geom_torsion_atom_site_label_4
_geom_torsion
O2 C1 C2 C3 -179.03(14)
C6 C1 C2 C3 0.1(2)
C1 C2 C3 C4 0.5(2)
C2 C3 C4 C5 -0.6(3)
C3 C4 C5 C6 0.2(3)
O2 C1 C6 C5 178.67(13)
C2 C1 C6 C5 -0.6(2)
O2 C1 C6 C7 -2.95(17)
C2 C1 C6 C7 177.82(13)
C4 C5 C6 C1 0.4(2)
C4 C5 C6 C7 -177.59(16)
C1 C6 C7 C8 123.2(10)
C5 C6 C7 C8 -58.7(10)
C1 C6 C7 C8A 121.1(8)
C5 C6 C7 C8A -60.8(8)
C1 C6 C7 C15 -111.19(13)
C5 C6 C7 C15 66.9(2)
C1 C6 C7 C25 -4.10(15)
C5 C6 C7 C25 174.04(16)
C6 C7 C8 C9 -28(3)
C8A C7 C8 C9 52(43)
C15 C7 C8 C9 -151(2)
C25 C7 C8 C9 90(2)
C6 C7 C8 C13 150(2)
C8A C7 C8 C13 -130(45)
C15 C7 C8 C13 27(3)
C25 C7 C8 C13 -92(2)
C8 C7 C8A C9A -130(45)
C6 C7 C8A C9A -30(2)
C15 C7 C8A C9A -154.2(17)
C25 C7 C8A C9A 87.1(19)
C8 C7 C8A C13A 55(44)
C6 C7 C8A C13A 155.1(19)
C15 C7 C8A C13A 31(2)
C25 C7 C8A C13A -88(2)
C13 C8 C9 C10 5(5)
C7 C8 C9 C10 -177(2)
C13A C8A C9A C10A -4(4)
C7 C8A C9A C10A -179.4(19)
C8 C9 C10 C11 2(5)
C8A C9A C10A C11A -5(4)
C9 C10 C11 C12 -2(5)
C9 C10 C11 C14 -175(2)
C9A C10A C11A C12A 6(4)
C10 C11 C12 C13 -5(5)
C14 C11 C12 C13 167(3)
C10A C11A C12A C13A 3(4)
C9 C8 C13 C12 -12(5)
C7 C8 C13 C12 169(3)
C11 C12 C13 C8 13(5)
C11A C12A C13A C8A -12(4)
C9A C8A C13A C12A 13(4)
C7 C8A C13A C12A -172(2)
C8 C7 C15 O1 49.4(9)
C6 C7 C15 O1 -78.01(18)
C8A C7 C15 O1 50.3(8)
C25 C7 C15 O1 176.26(15)
C8 C7 C15 C16 -132.8(9)
C6 C7 C15 C16 99.80(14)
C8A C7 C15 C16 -131.9(8)
C25 C7 C15 C16 -5.94(15)
O1 C15 C16 C17 -178.90(16)
C7 C15 C16 C17 3.37(18)
C15 C16 C17 C18A -175(3)
C15 C16 C17 C18 -180(3)
C15 C16 C17 C25 1.06(18)
C16 C17 C18 C19 -9(6)
C18A C17 C18 C19 -162(36)
C25 C17 C18 C19 170(3)
C16 C17 C18 C23 165(3)
C18A C17 C18 C23 13(28)
C25 C17 C18 C23 -16(5)
C16 C17 C18A C23A 171(3)
C18 C17 C18A C23A -159(36)
C25 C17 C18A C23A -5(6)
C16 C17 C18A C19A -13(6)
C18 C17 C18A C19A 17(28)
C25 C17 C18A C19A 171(3)
C23 C18 C19 C20 2(7)
C17 C18 C19 C20 177(4)
C23A C18A C19A C20A -4(8)
C17 C18A C19A C20A -180(4)
C18 C19 C20 C21 1(7)
C18A C19A C20A C21A -1(8)
C19 C20 C21 C22 1(7)
C19A C20A C21A C22A 0(7)
C19A C20A C21A C24A 177(4)
C20 C21 C22 C23 -6(5)
C20A C21A C22A C23A 6(6)
C24A C21A C22A C23A -171(3)
C21 C22 C23 C18 10(5)
C19 C18 C23 C22 -8(6)
C17 C18 C23 C22 177(3)
C19A C18A C23A C22A 10(7)
C17 C18A C23A C22A -174(4)
C21A C22A C23A C18A -12(5)
C16 C17 C25 O2 -117.43(13)
C18A C17 C25 O2 59(3)
C18 C17 C25 O2 64(3)
C16 C17 C25 C26 122.24(14)
C18A C17 C25 C26 -61(3)
C18 C17 C25 C26 -57(3)
C16 C17 C25 C7 -4.80(15)
C18A C17 C25 C7 172(3)
C18 C17 C25 C7 176(3)
C8 C7 C25 O2 -116.6(9)
C6 C7 C25 O2 9.18(13)
C8A C7 C25 O2 -115.3(8)
C15 C7 C25 O2 120.00(11)
C8 C7 C25 C26 3.5(9)
C6 C7 C25 C26 129.33(12)
C8A C7 C25 C26 4.8(8)
C15 C7 C25 C26 -119.84(13)
C8 C7 C25 C17 129.6(9)
C6 C7 C25 C17 -104.57(12)
C8A C7 C25 C17 130.9(8)
C15 C7 C25 C17 6.26(14)
O2 C25 C26 C27 -150.44(12)
C17 C25 C26 C27 -30.44(18)
C7 C25 C26 C27 90.59(15)
O2 C25 C26 C31 31.06(17)
C17 C25 C26 C31 151.05(14)
C7 C25 C26 C31 -87.91(16)
C31 C26 C27 C28 -0.1(2)
C25 C26 C27 C28 -178.61(13)
C26 C27 C28 C29 0.8(2)
C27 C28 C29 C30 -1.2(2)
C27 C28 C29 C32 -179.30(16)
C28 C29 C30 C31 0.8(3)
C32 C29 C30 C31 178.94(16)
C27 C26 C31 C30 -0.3(2)
C25 C26 C31 C30 178.28(14)
C29 C30 C31 C26 -0.1(3)
C2 C1 O2 C25 -171.39(13)
C6 C1 O2 C25 9.40(16)
C26 C25 O2 C1 -136.16(11)
C17 C25 O2 C1 100.00(12)
C7 C25 O2 C1 -11.44(14)
